data_2212078
loop_
_publ_author_name
'Butcher, Ray J. '
'Hijji, Yousef M. '
'Benjamin, Ellis '

_publ_section_title
;
 3-Aminocyclopent-2-en-1-one
;
_journal_coeditor_code BX2055
_journal_issue 2
_journal_name_full 'Acta Crystallographica Section E'
_journal_page_first o610
_journal_page_last o612
_journal_paper_doi 10.1107/S1600536807000529
_journal_volume 63
_journal_year 2007
_chemical_formula_iupac 'C5 H7 N O'
_chemical_formula_moiety 'C5 H7 N O'
_chemical_formula_sum 'C5 H7 N O'
_chemical_formula_weight 97.12
_chemical_name_systematic
;
3-Amino-2-cyclopent-2-en-1-one
;
_space_group_IT_number 14
_symmetry_cell_setting monoclinic
_symmetry_space_group_name_Hall '-P 2ybc'
_symmetry_space_group_name_H-M 'P 1 21/c 1'
_atom_sites_solution_hydrogens geom
_atom_sites_solution_primary direct
_atom_sites_solution_secondary difmap
_audit_creation_method SHELXL-97
_cell_angle_alpha 90.00
_cell_angle_beta 102.026(4)
_cell_angle_gamma 90.00
_cell_formula_units_Z 4
_cell_length_a 5.6444(17)
_cell_length_b 12.085(4)
_cell_length_c 7.356(2)
_cell_measurement_reflns_used 3168
_cell_measurement_temperature 103(2)
_cell_measurement_theta_max 27.13
_cell_measurement_theta_min 2.83
_cell_volume 490.8(3)
_computing_cell_refinement SMART
_computing_data_collection 'SMART (Bruker, 2001)'
_computing_data_reduction 'SAINT (Bruker, 2002)'
_computing_molecular_graphics 'SHELXTL (Bruker, 2000)'
_computing_publication_material SHELXTL
_computing_structure_refinement 'SHELXL97 (Sheldrick, 1997)'
_computing_structure_solution 'SHELXS97 (Sheldrick, 1997)'
_diffrn_ambient_temperature 103(2)
_diffrn_measured_fraction_theta_full 0.998
_diffrn_measured_fraction_theta_max 0.995
_diffrn_measurement_device_type 'Bruker APEX-2 CCD area-detector'
_diffrn_measurement_method '\f and \w'
_diffrn_radiation_monochromator graphite
_diffrn_radiation_source 'fine-focus sealed tube'
_diffrn_radiation_type MoK\a
_diffrn_radiation_wavelength 0.71073
_diffrn_reflns_av_R_equivalents 0.0364
_diffrn_reflns_av_sigmaI/netI 0.0278
_diffrn_reflns_limit_h_max 7
_diffrn_reflns_limit_h_min -7
_diffrn_reflns_limit_k_max 15
_diffrn_reflns_limit_k_min -15
_diffrn_reflns_limit_l_max 9
_diffrn_reflns_limit_l_min -8
_diffrn_reflns_number 4315
_diffrn_reflns_theta_full 25.00
_diffrn_reflns_theta_max 27.13
_diffrn_reflns_theta_min 3.30
_diffrn_standards_decay_% 0
_diffrn_standards_number 0
_exptl_absorpt_coefficient_mu 0.093
_exptl_absorpt_correction_T_max 0.9682
_exptl_absorpt_correction_T_min 0.9603
_exptl_absorpt_correction_type multi-scan
_exptl_absorpt_process_details '(SADABS; Bruker, 2000)'
_exptl_crystal_colour colorless
_exptl_crystal_density_diffrn 1.314
_exptl_crystal_density_method 'not measured'
_exptl_crystal_description chunk
_exptl_crystal_F_000 208
_exptl_crystal_size_max 0.44
_exptl_crystal_size_mid 0.42
_exptl_crystal_size_min 0.35
_refine_diff_density_max 0.370
_refine_diff_density_min -0.265
_refine_ls_extinction_method none
_refine_ls_goodness_of_fit_ref 1.097
_refine_ls_hydrogen_treatment constr
_refine_ls_matrix_type full
_refine_ls_number_parameters 64
_refine_ls_number_reflns 1084
_refine_ls_number_restraints 0
_refine_ls_restrained_S_all 1.097
_refine_ls_R_factor_all 0.0563
_refine_ls_R_factor_gt 0.0535
_refine_ls_shift/su_max 0.000
_refine_ls_shift/su_mean 0.000
_refine_ls_structure_factor_coef Fsqd
_refine_ls_weighting_details 'calc w=1/[\s^2^(Fo^2^)+(0.0876P)^2^+0.1689P] where P=(Fo^2^+2Fc^2^)/3'
_refine_ls_weighting_scheme calc
_refine_ls_wR_factor_gt 0.1416
_refine_ls_wR_factor_ref 0.1451
_reflns_number_gt 998
_reflns_number_total 1084
_reflns_threshold_expression I>2\s(I)
_cod_data_source_file bx2055.cif
_cod_data_source_block I
_cod_depositor_comments
;
The following automatic conversions were performed:
'_symmetry_cell_setting' value 'Monoclinic' changed to 'monoclinic'
according to '/home/saulius/struct/CIF-dictionaries/cif_core.dic'
dictionary named 'cif_core.dic' version 2.4.1 from 2010-06-29.

Automatic conversion script
Id: cif_fix_enum 1527 2010-12-29 10:47:43Z saulius 

The following automatic conversions were performed:

'_symmetry_cell_setting' value 'Monoclinic' changed to 'monoclinic'
according to /home/saulius/struct/CIF-dictionaries/cif_core.dic
dictionary named 'cif_core.dic' version 2.4.1 from 2010-06-29.

Automatic conversion script
Id: cif_fix_values 1715 2011-07-08 13:25:40Z adriana 
;
_cod_original_sg_symbol_H-M 'P 21/c'
_cod_database_code 2212078
_cod_database_fobs_code 2212078

loop_
_symmetry_equiv_pos_as_xyz
'x, y, z'
'-x, y+1/2, -z+1/2'
'-x, -y, -z'
'x, -y-1/2, z-1/2'

loop_
_atom_site_type_symbol
_atom_site_label
_atom_site_fract_x
_atom_site_fract_y
_atom_site_fract_z
_atom_site_U_iso_or_equiv
_atom_site_adp_type
_atom_site_calc_flag
_atom_site_refinement_flags
_atom_site_occupancy
O O1 0.32396(17) 0.58198(8) 0.15752(15) 0.0302(3) Uani d . 1
C C1 0.5074(2) 0.63130(11) 0.24429(18) 0.0222(4) Uani d . 1
C C2 0.5427(2) 0.74659(10) 0.26634(19) 0.0230(4) Uani d . 1
H H2A 0.4265 0.8013 0.2164 0.028 Uiso calc R 1
C C3 0.7698(2) 0.76800(11) 0.37067(19) 0.0211(4) Uani d . 1
N N3 0.8698(2) 0.86561(9) 0.41992(16) 0.0251(3) Uani d . 1
H H3A 0.7881 0.9267 0.3850 0.030 Uiso calc R 1
H H3B 1.0178 0.8693 0.4875 0.030 Uiso calc R 1
C C4 0.9104(2) 0.66306(10) 0.42613(19) 0.0230(3) Uani d . 1
H H4A 0.9609 0.6573 0.5630 0.028 Uiso calc R 1
H H4B 1.0561 0.6599 0.3712 0.028 Uiso calc R 1
C C5 0.7315(2) 0.57105(10) 0.3481(2) 0.0240(4) Uani d . 1
H H5A 0.7992 0.5227 0.2630 0.029 Uiso calc R 1
H H5B 0.6927 0.5253 0.4497 0.029 Uiso calc R 1

loop_
_atom_site_aniso_label
_atom_site_aniso_U_11
_atom_site_aniso_U_22
_atom_site_aniso_U_33
_atom_site_aniso_U_12
_atom_site_aniso_U_13
_atom_site_aniso_U_23
O1 0.0225(5) 0.0179(5) 0.0458(7) -0.0013(4) -0.0033(4) -0.0028(4)
C1 0.0190(6) 0.0178(7) 0.0286(7) 0.0008(4) 0.0020(5) 0.0000(4)
C2 0.0220(7) 0.0146(6) 0.0301(7) 0.0032(4) -0.0001(5) 0.0006(4)
C3 0.0220(7) 0.0160(6) 0.0249(7) 0.0011(4) 0.0036(5) 0.0009(4)
N3 0.0229(6) 0.0159(6) 0.0329(7) -0.0006(4) -0.0024(4) -0.0004(4)
C4 0.0186(6) 0.0179(6) 0.0308(7) 0.0022(4) 0.0009(5) 0.0011(5)
C5 0.0213(7) 0.0155(7) 0.0340(8) 0.0019(5) 0.0027(5) 0.0029(5)

loop_
_atom_type_symbol
_atom_type_description
_atom_type_scat_dispersion_real
_atom_type_scat_dispersion_imag
_atom_type_scat_source
C C 0.0033 0.0016 'International Tables Vol C Tables 4.2.6.8 and 6.1.1.4'
H H 0.0000 0.0000 'International Tables Vol C Tables 4.2.6.8 and 6.1.1.4'
N N 0.0061 0.0033 'International Tables Vol C Tables 4.2.6.8 and 6.1.1.4'
O O 0.0106 0.0060 'International Tables Vol C Tables 4.2.6.8 and 6.1.1.4'

loop_
_geom_angle_atom_site_label_1
_geom_angle_atom_site_label_2
_geom_angle_atom_site_label_3
_geom_angle
O1 C1 C2 127.72(12)
O1 C1 C5 122.87(12)
C2 C1 C5 109.40(11)
C3 C2 C1 110.04(11)
C3 C2 H2A 125.0
C1 C2 H2A 125.0
N3 C3 C2 127.93(12)
N3 C3 C4 120.33(12)
C2 C3 C4 111.73(11)
C3 N3 H3A 120.0
C3 N3 H3B 120.0
H3A N3 H3B 120.0
C3 C4 C5 103.94(10)
C3 C4 H4A 111.0
C5 C4 H4A 111.0
C3 C4 H4B 111.0
C5 C4 H4B 111.0
H4A C4 H4B 109.0
C1 C5 C4 104.78(10)
C1 C5 H5A 110.8
C4 C5 H5A 110.8
C1 C5 H5B 110.8
C4 C5 H5B 110.8
H5A C5 H5B 108.9

loop_
_geom_bond_atom_site_label_1
_geom_bond_atom_site_label_2
_geom_bond_distance
_geom_bond_publ_flag
O1 C1 1.2487(16) y
C1 C2 1.4121(18) y
C1 C5 1.5204(17) ?
C2 C3 1.3745(19) y
C2 H2A 0.9500 ?
C3 N3 1.3253(17) y
C3 C4 1.5066(17) ?
N3 H3A 0.8800 ?
N3 H3B 0.8800 ?
C4 C5 1.5310(18) ?
C4 H4A 0.9900 ?
C4 H4B 0.9900 ?
C5 H5A 0.9900 ?
C5 H5B 0.9900 ?

loop_
_geom_hbond_atom_site_label_D
_geom_hbond_atom_site_label_H
_geom_hbond_atom_site_label_A
_geom_hbond_site_symmetry_A
_geom_hbond_distance_DH
_geom_hbond_distance_HA
_geom_hbond_distance_DA
_geom_hbond_angle_DHA
N3 H3A O1 2_655 0.88 1.98 2.8458(16) 166.0
N3 H3B O1 4_676 0.88 2.00 2.8567(16) 164.6
C4 H4B O1 1_655 0.99 2.58 3.4979(19) 155.1

loop_
_geom_torsion_atom_site_label_1
_geom_torsion_atom_site_label_2
_geom_torsion_atom_site_label_3
_geom_torsion_atom_site_label_4
_geom_torsion
O1 C1 C2 C3 -179.67(13)
C5 C1 C2 C3 1.41(16)
C1 C2 C3 N3 179.52(12)
C1 C2 C3 C4 0.83(17)
N3 C3 C4 C5 178.56(12)
C2 C3 C4 C5 -2.65(15)
O1 C1 C5 C4 178.04(12)
C2 C1 C5 C4 -2.97(14)
C3 C4 C5 C1 3.24(14)

loop_
_cod_related_entry_id
_cod_related_entry_database
_cod_related_entry_code
1 ChemSpider 11552431
